data_7126667
loop_
_publ_author_name
'Mishra, Debashish'
'Borah, Arun Jyoti'
'Phukan, Pinakinee'
'Hazarika, Debojit'
'Phukan, Prodeep'

_publ_section_title
;
 Unprecedented 1,3-tert-butyl migration via the C-N single bond scission
 of isonitrile: an expedient metal-free route to N-sulfonyl amidines.
;
_journal_issue 60
_journal_name_full 'Chemical communications (Cambridge, England)'
_journal_page_first 8408
_journal_page_last 8411
_journal_paper_doi 10.1039/d0cc02430a
_journal_volume 56
_journal_year 2020
_chemical_formula_sum 'C13 H14.5 N3.5 O4 S'
_chemical_formula_weight 315.84
_chemical_melting_point 403.5(5)
_chemical_name_systematic N-(tert-butyl)-N'-((4-nitrophenyl)sulfonyl)acetimidamide
_space_group_crystal_system orthorhombic
_space_group_IT_number 45
_space_group_name_Hall 'I 2 -2c'
_space_group_name_H-M_alt 'I b a 2'
_atom_sites_solution_hydrogens mixed
_audit_creation_method SHELXL-2014/7
_audit_update_record
;
2020-01-17 deposited with the CCDC.	2020-06-09 downloaded from the CCDC.
;
_cell_angle_alpha 90
_cell_angle_beta 90
_cell_angle_gamma 90
_cell_formula_units_Z 8
_cell_length_a 29.306(4)
_cell_length_b 9.4752(9)
_cell_length_c 11.4635(11)
_cell_measurement_reflns_used 9906
_cell_measurement_temperature 296(2)
_cell_measurement_theta_max 28.75
_cell_measurement_theta_min 2.26
_cell_volume 3183.2(6)
_computing_cell_refinement 'Bruker SAINT'
_computing_data_collection 'Bruker APEX2'
_computing_data_reduction 'Bruker SAINT'
_computing_molecular_graphics 'Bruker SHELXTL'
_computing_publication_material 'Bruker SHELXTL'
_computing_structure_refinement 'SHELXL-2014 (Sheldrick 2014)'
_computing_structure_solution 'SHELXS-97 (Sheldrick 2008)'
_diffrn_ambient_temperature 296(2)
_diffrn_measured_fraction_theta_full 0.999
_diffrn_measured_fraction_theta_max 0.998
_diffrn_measurement_device_type 'Bruker APEX-II CCD'
_diffrn_measurement_method '\f and \w scans'
_diffrn_radiation_type MoK\a
_diffrn_radiation_wavelength 0.71073
_diffrn_reflns_av_R_equivalents 0.0317
_diffrn_reflns_av_unetI/netI 0.0205
_diffrn_reflns_Laue_measured_fraction_full 0.999
_diffrn_reflns_Laue_measured_fraction_max 0.998
_diffrn_reflns_limit_h_max 38
_diffrn_reflns_limit_h_min -40
_diffrn_reflns_limit_k_max 12
_diffrn_reflns_limit_k_min -12
_diffrn_reflns_limit_l_max 15
_diffrn_reflns_limit_l_min -15
_diffrn_reflns_number 29596
_diffrn_reflns_point_group_measured_fraction_full 0.999
_diffrn_reflns_point_group_measured_fraction_max 0.994
_diffrn_reflns_theta_full 25.242
_diffrn_reflns_theta_max 29.109
_diffrn_reflns_theta_min 1.390
_exptl_absorpt_coefficient_mu 0.223
_exptl_crystal_colour colorless
_exptl_crystal_density_diffrn 1.318
_exptl_crystal_description needle
_exptl_crystal_F_000 1320
_exptl_crystal_recrystallization_method 'Re-crystallisation from solvent: Acetonitrile'
_refine_diff_density_max 0.488
_refine_diff_density_min -0.323
_refine_diff_density_rms 0.135
_refine_ls_abs_structure_details
;
 Flack x determined using 1789 quotients [(I+)-(I-)]/[(I+)+(I-)]
 (Parsons, Flack and Wagner, Acta Cryst. B69 (2013) 249-259).
;
_refine_ls_abs_structure_Flack 0.008(15)
_refine_ls_extinction_coef 0.0068(12)
_refine_ls_extinction_expression Fc^*^=kFc[1+0.001xFc^2^\l^3^/sin(2\q)]^-1/4^
_refine_ls_extinction_method 'SHELXL-2014/7 (Sheldrick 2014'
_refine_ls_goodness_of_fit_ref 0.542
_refine_ls_hydrogen_treatment mixed
_refine_ls_matrix_type full
_refine_ls_number_parameters 205
_refine_ls_number_reflns 4248
_refine_ls_number_restraints 1
_refine_ls_restrained_S_all 0.542
_refine_ls_R_factor_all 0.0418
_refine_ls_R_factor_gt 0.0368
_refine_ls_shift/su_max 0.001
_refine_ls_shift/su_mean 0.000
_refine_ls_structure_factor_coef Fsqd
_refine_ls_weighting_details 'w=1/[\s^2^(Fo^2^)+(0.2000P)^2^+0.4876P] where P=(Fo^2^+2Fc^2^)/3'
_refine_ls_weighting_scheme calc
_refine_ls_wR_factor_gt 0.1060
_refine_ls_wR_factor_ref 0.1205
_reflns_Friedel_coverage 0.896
_reflns_Friedel_fraction_full 0.999
_reflns_Friedel_fraction_max 0.990
_reflns_number_gt 3998
_reflns_number_total 4248
_reflns_threshold_expression 'I > 2\s(I)'
_cod_data_source_file d0cc02430a2.cif
_cod_data_source_block ORTHO
_cod_depositor_comments
;
The following automatic conversions were performed:

data item '_chemical_melting_point' value '403-404' was changed to
'403.5(5)' -- the average value was taken and precision was
estimated.

Automatic conversion script
Id: cif_fix_values 7556 2019-12-06 15:28:31Z antanas 

 Adding full bibliography for 7126667.cif.
;
_cod_original_formula_sum 'C13 H14.50 N3.50 O4 S'
_cod_database_code 7126667
_shelx_shelxl_version_number 2014/7
_shelx_space_group_comment
;
The symmetry employed for this shelxl refinement is uniquely defined
by the following loop, which should always be used as a source of
symmetry information in preference to the above space-group names.
They are only intended as comments.
;

loop_
_space_group_symop_operation_xyz
'x, y, z'
'-x, -y, z'
'-x, y, z+1/2'
'x, -y, z+1/2'
'x+1/2, y+1/2, z+1/2'
'-x+1/2, -y+1/2, z+1/2'
'-x+1/2, y+1/2, z+1'
'x+1/2, -y+1/2, z+1'

loop_
_atom_site_label
_atom_site_type_symbol
_atom_site_fract_x
_atom_site_fract_y
_atom_site_fract_z
_atom_site_U_iso_or_equiv
_atom_site_adp_type
_atom_site_occupancy
_atom_site_site_symmetry_order
_atom_site_calc_flag
_atom_site_refinement_flags_posn
_atom_site_refinement_flags_adp
_atom_site_refinement_flags_occupancy
_atom_site_disorder_assembly
_atom_site_disorder_group
S1 S 0.68657(2) 0.90234(5) 0.49871(5) 0.03308(17) Uani 1 1 d . . . . .
N2 N 0.67304(6) 0.8104(2) 0.38694(15) 0.0362(4) Uani 1 1 d . . . . .
O2 O 0.48802(7) 0.8432(3) 0.7765(3) 0.0766(8) Uani 1 1 d . . . . .
O3 O 0.72554(6) 0.8481(3) 0.56151(16) 0.0531(5) Uani 1 1 d . . . . .
O4 O 0.68779(7) 1.0518(2) 0.47267(18) 0.0494(5) Uani 1 1 d . . . . .
C7 C 0.70231(6) 0.7918(2) 0.30143(18) 0.0350(4) Uani 1 1 d . . . . .
O1 O 0.53424(10) 0.8368(4) 0.9210(2) 0.0875(9) Uani 1 1 d . . . . .
C14 C 0.74984(8) 0.8523(3) 0.2982(3) 0.0570(8) Uani 1 1 d . . . . .
H14A H 0.7492 0.9482 0.3253 0.085 Uiso 1 1 calc R U . . .
H14B H 0.7612 0.8499 0.2197 0.085 Uiso 1 1 calc R U . . .
H14C H 0.7695 0.7975 0.3476 0.085 Uiso 1 1 calc R U . . .
C13 C 1.0000 0.0000 0.4662(14) 0.188(7) Uani 1 2 d S T P . .
C9 C 0.60948(8) 0.7573(3) 0.1662(3) 0.0492(5) Uani 1 1 d . . . . .
H9A H 0.6074 0.8149 0.2349 0.074 Uiso 1 1 calc R U . . .
H9B H 0.5807 0.7116 0.1527 0.074 Uiso 1 1 calc R U . . .
H9C H 0.6170 0.8154 0.1003 0.074 Uiso 1 1 calc R U . . .
C8 C 0.64645(7) 0.6461(2) 0.18313(18) 0.0350(4) Uani 1 1 d . . . . .
N4 N 0.69076(6) 0.7150(2) 0.20946(17) 0.0382(4) Uani 1 1 d . . . . .
C4 C 0.63815(6) 0.8732(2) 0.58840(16) 0.0306(4) Uani 1 1 d . . . . .
C5 C 0.64536(7) 0.8705(2) 0.70817(18) 0.0347(4) Uani 1 1 d . . . . .
H5 H 0.6748 0.8765 0.7378 0.042 Uiso 1 1 calc R U . . .
C6 C 0.60855(7) 0.8587(2) 0.78351(19) 0.0386(4) Uani 1 1 d . . . . .
H6 H 0.6129 0.8557 0.8638 0.046 Uiso 1 1 calc R U . . .
C1 C 0.56536(7) 0.8517(2) 0.7361(2) 0.0391(4) Uani 1 1 d . . . . .
N1 N 0.52609(8) 0.8424(3) 0.8165(2) 0.0533(5) Uani 1 1 d . . . . .
C10 C 0.63334(11) 0.5437(3) 0.2796(3) 0.0530(6) Uani 1 1 d . . . . .
H10A H 0.6588 0.4833 0.2968 0.079 Uiso 1 1 calc R U . . .
H10B H 0.6079 0.4874 0.2545 0.079 Uiso 1 1 calc R U . . .
H10C H 0.6250 0.5956 0.3483 0.079 Uiso 1 1 calc R U . . .
C11 C 0.65376(12) 0.5671(4) 0.0694(3) 0.0657(8) Uani 1 1 d . . . . .
H11A H 0.6611 0.6330 0.0086 0.098 Uiso 1 1 calc R U . . .
H11B H 0.6264 0.5170 0.0491 0.098 Uiso 1 1 calc R U . . .
H11C H 0.6784 0.5012 0.0785 0.098 Uiso 1 1 calc R U . . .
C3 C 0.59428(8) 0.8663(3) 0.5422(2) 0.0417(5) Uani 1 1 d . . . . .
H3 H 0.5899 0.8684 0.4619 0.050 Uiso 1 1 calc R U . . .
C2 C 0.55695(8) 0.8561(3) 0.6170(2) 0.0464(5) Uani 1 1 d . . . . .
H2 H 0.5273 0.8524 0.5881 0.056 Uiso 1 1 calc R U . . .
C12 C 1.0000 0.0000 0.5889(10) 0.106(3) Uani 1 2 d S T P . .
N5 N 1.0000 0.0000 0.6832(12) 0.168(5) Uani 1 2 d S T P . .
H4A H 0.7123(11) 0.704(3) 0.161(3) 0.047(8) Uiso 1 1 d . . . . .

loop_
_atom_site_aniso_label
_atom_site_aniso_U_11
_atom_site_aniso_U_22
_atom_site_aniso_U_33
_atom_site_aniso_U_23
_atom_site_aniso_U_13
_atom_site_aniso_U_12
S1 0.0275(2) 0.0475(3) 0.0243(2) -0.00469(18) -0.00380(18) 0.00087(14)
N2 0.0314(8) 0.0504(9) 0.0266(8) -0.0091(7) 0.0001(6) -0.0009(7)
O2 0.0379(10) 0.117(2) 0.0750(17) -0.0159(16) 0.0111(10) -0.0117(11)
O3 0.0295(7) 0.0953(14) 0.0343(9) 0.0004(9) -0.0077(7) 0.0110(8)
O4 0.0570(11) 0.0460(8) 0.0453(11) -0.0059(7) 0.0055(7) -0.0082(6)
C7 0.0293(9) 0.0450(9) 0.0306(9) -0.0060(7) 0.0007(7) 0.0023(7)
O1 0.0612(15) 0.158(3) 0.0431(12) 0.0057(15) 0.0175(10) -0.0051(16)
C14 0.0347(12) 0.0837(19) 0.0526(16) -0.0248(13) 0.0093(10) -0.0135(12)
C13 0.34(2) 0.108(7) 0.110(8) 0.000 0.000 -0.041(10)
C9 0.0438(12) 0.0488(11) 0.0549(13) 0.0026(11) -0.0121(11) 0.0010(9)
C8 0.0368(9) 0.0409(9) 0.0271(8) -0.0051(7) 0.0006(7) -0.0031(7)
N4 0.0326(8) 0.0539(10) 0.0281(8) -0.0104(7) 0.0067(6) -0.0023(7)
C4 0.0285(9) 0.0378(8) 0.0254(9) -0.0043(7) -0.0016(7) 0.0037(6)
C5 0.0303(9) 0.0467(8) 0.0272(9) -0.0048(7) -0.0057(7) 0.0058(7)
C6 0.0394(10) 0.0493(10) 0.0271(9) -0.0008(8) -0.0005(8) 0.0032(8)
C1 0.0330(10) 0.0467(11) 0.0377(11) -0.0041(8) 0.0044(8) -0.0010(8)
N1 0.0419(11) 0.0677(13) 0.0503(12) -0.0053(10) 0.0120(9) -0.0077(9)
C10 0.0610(15) 0.0489(12) 0.0491(13) 0.0117(10) -0.0014(12) -0.0095(10)
C11 0.0632(17) 0.0858(18) 0.0480(15) -0.0353(15) 0.0066(13) -0.0141(15)
C3 0.0333(10) 0.0650(12) 0.0268(9) -0.0037(9) -0.0072(8) 0.0018(9)
C2 0.0302(10) 0.0692(14) 0.0399(12) -0.0070(10) -0.0047(8) -0.0035(9)
C12 0.122(6) 0.085(4) 0.111(7) 0.000 0.000 -0.038(4)
N5 0.233(14) 0.148(7) 0.124(9) 0.000 0.000 -0.057(9)

loop_
_atom_type_symbol
_atom_type_description
_atom_type_scat_dispersion_real
_atom_type_scat_dispersion_imag
_atom_type_scat_source
C C 0.0033 0.0016 'International Tables Vol C Tables 4.2.6.8 and 6.1.1.4'
H H 0.0000 0.0000 'International Tables Vol C Tables 4.2.6.8 and 6.1.1.4'
N N 0.0061 0.0033 'International Tables Vol C Tables 4.2.6.8 and 6.1.1.4'
O O 0.0106 0.0060 'International Tables Vol C Tables 4.2.6.8 and 6.1.1.4'
S S 0.1246 0.1234 'International Tables Vol C Tables 4.2.6.8 and 6.1.1.4'

loop_
_geom_angle_atom_site_label_1
_geom_angle_atom_site_label_2
_geom_angle_atom_site_label_3
_geom_angle
_geom_angle_site_symmetry_1
_geom_angle_site_symmetry_3
_geom_angle_publ_flag
O3 S1 O4 115.56(13) . . ?
O3 S1 N2 113.66(12) . . ?
O4 S1 N2 111.96(11) . . ?
O3 S1 C4 106.75(10) . . ?
O4 S1 C4 106.94(10) . . ?
N2 S1 C4 100.43(9) . . ?
C7 N2 S1 120.56(15) . . ?
N2 C7 N4 120.01(18) . . ?
N2 C7 C14 124.80(19) . . ?
N4 C7 C14 115.20(19) . . ?
C7 C14 H14A 109.5 . . ?
C7 C14 H14B 109.5 . . ?
H14A C14 H14B 109.5 . . ?
C7 C14 H14C 109.5 . . ?
H14A C14 H14C 109.5 . . ?
H14B C14 H14C 109.5 . . ?
C8 C9 H9A 109.5 . . ?
C8 C9 H9B 109.5 . . ?
H9A C9 H9B 109.5 . . ?
C8 C9 H9C 109.5 . . ?
H9A C9 H9C 109.5 . . ?
H9B C9 H9C 109.5 . . ?
N4 C8 C11 105.54(19) . . ?
N4 C8 C10 110.73(19) . . ?
C11 C8 C10 110.2(2) . . ?
N4 C8 C9 110.12(17) . . ?
C11 C8 C9 109.4(2) . . ?
C10 C8 C9 110.8(2) . . ?
C7 N4 C8 128.82(18) . . ?
C7 N4 H4A 113(2) . . ?
C8 N4 H4A 118(2) . . ?
C5 C4 C3 121.05(19) . . ?
C5 C4 S1 116.99(15) . . ?
C3 C4 S1 121.71(16) . . ?
C6 C5 C4 119.91(19) . . ?
C6 C5 H5 120.0 . . ?
C4 C5 H5 120.0 . . ?
C1 C6 C5 118.22(19) . . ?
C1 C6 H6 120.9 . . ?
C5 C6 H6 120.9 . . ?
C6 C1 C2 123.3(2) . . ?
C6 C1 N1 118.2(2) . . ?
C2 C1 N1 118.5(2) . . ?
O2 N1 O1 123.6(3) . . ?
O2 N1 C1 118.9(3) . . ?
O1 N1 C1 117.5(2) . . ?
C8 C10 H10A 109.5 . . ?
C8 C10 H10B 109.5 . . ?
H10A C10 H10B 109.5 . . ?
C8 C10 H10C 109.5 . . ?
H10A C10 H10C 109.5 . . ?
H10B C10 H10C 109.5 . . ?
C8 C11 H11A 109.5 . . ?
C8 C11 H11B 109.5 . . ?
H11A C11 H11B 109.5 . . ?
C8 C11 H11C 109.5 . . ?
H11A C11 H11C 109.5 . . ?
H11B C11 H11C 109.5 . . ?
C4 C3 C2 119.6(2) . . ?
C4 C3 H3 120.2 . . ?
C2 C3 H3 120.2 . . ?
C1 C2 C3 117.9(2) . . ?
C1 C2 H2 121.0 . . ?
C3 C2 H2 121.0 . . ?
N5 C12 C13 180.0 . . ?

loop_
_geom_bond_atom_site_label_1
_geom_bond_atom_site_label_2
_geom_bond_distance
_geom_bond_site_symmetry_2
_geom_bond_publ_flag
S1 O3 1.4445(17) . ?
S1 O4 1.447(2) . ?
S1 N2 1.5995(17) . ?
S1 C4 1.774(2) . ?
N2 C7 1.314(3) . ?
O2 N1 1.206(3) . ?
C7 N4 1.325(3) . ?
C7 C14 1.507(3) . ?
O1 N1 1.223(4) . ?
C14 H14A 0.9600 . ?
C14 H14B 0.9600 . ?
C14 H14C 0.9600 . ?
C13 C12 1.41(2) . ?
C9 C8 1.523(3) . ?
C9 H9A 0.9600 . ?
C9 H9B 0.9600 . ?
C9 H9C 0.9600 . ?
C8 N4 1.484(3) . ?
C8 C11 1.519(3) . ?
C8 C10 1.521(3) . ?
N4 H4A 0.85(3) . ?
C4 C5 1.389(3) . ?
C4 C3 1.392(3) . ?
C5 C6 1.386(3) . ?
C5 H5 0.9300 . ?
C6 C1 1.379(3) . ?
C6 H6 0.9300 . ?
C1 C2 1.388(3) . ?
C1 N1 1.477(3) . ?
C10 H10A 0.9600 . ?
C10 H10B 0.9600 . ?
C10 H10C 0.9600 . ?
C11 H11A 0.9600 . ?
C11 H11B 0.9600 . ?
C11 H11C 0.9600 . ?
C3 C2 1.393(3) . ?
C3 H3 0.9300 . ?
C2 H2 0.9300 . ?
C12 N5 1.081(15) . ?

loop_
_geom_torsion_atom_site_label_1
_geom_torsion_atom_site_label_2
_geom_torsion_atom_site_label_3
_geom_torsion_atom_site_label_4
_geom_torsion
_geom_torsion_site_symmetry_1
_geom_torsion_site_symmetry_2
_geom_torsion_site_symmetry_3
_geom_torsion_site_symmetry_4
_geom_torsion_publ_flag
O3 S1 N2 C7 -59.9(2) . . . . ?
O4 S1 N2 C7 73.3(2) . . . . ?
C4 S1 N2 C7 -173.49(18) . . . . ?
S1 N2 C7 N4 179.78(17) . . . . ?
S1 N2 C7 C14 -0.2(3) . . . . ?
N2 C7 N4 C8 2.8(4) . . . . ?
C14 C7 N4 C8 -177.3(2) . . . . ?
C11 C8 N4 C7 -177.3(3) . . . . ?
C10 C8 N4 C7 -58.1(3) . . . . ?
C9 C8 N4 C7 64.7(3) . . . . ?
O3 S1 C4 C5 28.4(2) . . . . ?
O4 S1 C4 C5 -95.81(18) . . . . ?
N2 S1 C4 C5 147.22(17) . . . . ?
O3 S1 C4 C3 -157.3(2) . . . . ?
O4 S1 C4 C3 78.5(2) . . . . ?
N2 S1 C4 C3 -38.5(2) . . . . ?
C3 C4 C5 C6 0.9(3) . . . . ?
S1 C4 C5 C6 175.19(16) . . . . ?
C4 C5 C6 C1 -0.7(3) . . . . ?
C5 C6 C1 C2 -0.2(4) . . . . ?
C5 C6 C1 N1 -178.7(2) . . . . ?
C6 C1 N1 O2 176.3(3) . . . . ?
C2 C1 N1 O2 -2.2(4) . . . . ?
C6 C1 N1 O1 -2.4(4) . . . . ?
C2 C1 N1 O1 179.1(3) . . . . ?
C5 C4 C3 C2 -0.1(4) . . . . ?
S1 C4 C3 C2 -174.2(2) . . . . ?
C6 C1 C2 C3 0.9(4) . . . . ?
N1 C1 C2 C3 179.4(2) . . . . ?
C4 C3 C2 C1 -0.7(4) . . . . ?
